data_7051417
_journal_name_full 'New Journal of Chemistry'
_journal_paper_doi 10.1039/a809881f
_journal_year 1999
_chemical_formula_sum 'C54 H40 B2 Fe N6 O6 S6'
_chemical_formula_weight 1138.75
_space_group_IT_number 15
_symmetry_cell_setting monoclinic
_symmetry_space_group_name_Hall '-C 2yc'
_symmetry_space_group_name_H-M 'C 1 2/c 1'
_cell_angle_alpha 90.00
_cell_angle_beta 104.62(3)
_cell_angle_gamma 90.00
_cell_formula_units_Z 8
_cell_length_a 16.874(3)
_cell_length_b 20.477(4)
_cell_length_c 31.705(6)
_cell_measurement_temperature 293(2)
_cell_volume 10600(3)
_diffrn_ambient_temperature 293(2)
_exptl_crystal_density_diffrn 1.431
_cod_original_sg_symbol_H-M 'C 2/c'
_cod_database_code 7051417

loop_
_symmetry_equiv_pos_as_xyz
'x, y, z'
'x, -y, z+1/2'
'x+1/2, y+1/2, z'
'x+1/2, -y+1/2, z+1/2'
'-x, -y, -z'
'-x, y, -z-1/2'
'-x+1/2, -y+1/2, -z'
'-x+1/2, y+1/2, -z-1/2'

loop_
_atom_site_label
_atom_site_type_symbol
_atom_site_fract_x
_atom_site_fract_y
_atom_site_fract_z
_atom_site_U_iso_or_equiv
_atom_site_adp_type
_atom_site_occupancy
_atom_site_calc_flag
_atom_site_refinement_flags
_atom_site_disorder_assembly
_atom_site_disorder_group
Fe Fe 0.58418(4) 0.61429(3) 0.36179(2) 0.0385(2) Uani 1 d . . .
S1 S 0.63112(8) 0.54126(6) 0.23802(4) 0.0522(4) Uani 1 d . . .
S2 S 0.77795(10) 0.52184(7) 0.46677(5) 0.0652(4) Uani 1 d . . .
S3 S 0.34349(8) 0.53351(7) 0.37174(5) 0.0584(4) Uani 1 d . . .
S4 S 0.78337(10) 0.68803(7) 0.47111(5) 0.0711(5) Uani 1 d . . .
S5 S 0.34150(8) 0.69682(7) 0.36545(4) 0.0550(4) Uani 1 d . . .
S6 S 0.63098(9) 0.70561(7) 0.24282(4) 0.0566(4) Uani 1 d . . .
O1 O 0.5647(2) 0.49649(14) 0.30995(10) 0.0486(8) Uani 1 d . . .
O2 O 0.6585(2) 0.48839(14) 0.38229(10) 0.0484(9) Uani 1 d . . .
O3 O 0.5116(2) 0.48960(15) 0.37501(11) 0.0514(9) Uani 1 d . . .
O4 O 0.6340(2) 0.73255(14) 0.41129(10) 0.0499(9) Uani 1 d . . .
O5 O 0.50264(19) 0.73902(14) 0.35656(10) 0.0468(8) Uani 1 d . . .
O6 O 0.63108(19) 0.73911(14) 0.33407(10) 0.0463(8) Uani 1 d . . .
N1 N 0.5773(2) 0.56217(17) 0.31067(12) 0.0413(10) Uani 1 d . . .
N2 N 0.6648(2) 0.55363(18) 0.39104(13) 0.0418(10) Uani 1 d . . .
N3 N 0.5043(2) 0.55601(18) 0.37490(12) 0.0440(10) Uani 1 d . . .
N4 N 0.6439(2) 0.66621(18) 0.40925(12) 0.0426(10) Uani 1 d . . .
N5 N 0.4950(2) 0.67279(18) 0.35859(11) 0.0402(9) Uani 1 d . . .
N6 N 0.6227(2) 0.67428(17) 0.32519(12) 0.0407(9) Uani 1 d . . .
B1 B 0.5773(4) 0.4673(3) 0.3544(2) 0.0485(15) Uani 1 d . . .
B2 B 0.5908(4) 0.7611(3) 0.36812(19) 0.0458(14) Uani 1 d . . .
C1 C 0.6062(3) 0.5868(2) 0.27989(15) 0.0416(12) Uani 1 d . . .
C2 C 0.7171(3) 0.5721(2) 0.42651(16) 0.0454(12) Uani 1 d . . .
C3 C 0.4313(3) 0.5794(2) 0.37308(14) 0.0441(12) Uani 1 d . . .
C4 C 0.7108(3) 0.6418(2) 0.43426(16) 0.0473(13) Uani 1 d . . .
C5 C 0.4282(3) 0.6495(2) 0.36616(15) 0.0432(12) Uani 1 d . . .
C6 C 0.6234(3) 0.6558(2) 0.28594(15) 0.0402(12) Uani 1 d . . .
C7 C 0.5772(2) 0.38989(12) 0.35009(12) 0.0530(13) Uani 1 d G . .
C8 C 0.6015(3) 0.36091(17) 0.31574(12) 0.100(3) Uani 1 d G . .
H8 H 0.6144 0.3867 0.2943 0.121 Uiso 1 calc R . .
C9 C 0.6066(3) 0.29330(18) 0.31346(14) 0.117(3) Uani 1 d G . .
H9 H 0.6228 0.2739 0.2905 0.141 Uiso 1 calc R . .
C10 C 0.5873(3) 0.25468(12) 0.34553(15) 0.086(2) Uani 1 d G . .
H10 H 0.5906 0.2094 0.3440 0.103 Uiso 1 calc R . .
C11 C 0.5629(3) 0.28366(15) 0.37987(12) 0.0813(19) Uani 1 d G . .
H11 H 0.5500 0.2578 0.4013 0.098 Uiso 1 calc R . .
C12 C 0.5579(2) 0.35127(16) 0.38216(10) 0.0653(16) Uani 1 d G . .
H12 H 0.5417 0.3707 0.4051 0.078 Uiso 1 calc R . .
C13 C 0.5981(2) 0.83918(12) 0.36860(11) 0.0479(13) Uani 1 d G . .
C14 C 0.6434(2) 0.87319(18) 0.40462(10) 0.0632(15) Uani 1 d G . .
H14 H 0.6662 0.8511 0.4305 0.076 Uiso 1 calc R . .
C15 C 0.6546(2) 0.94018(18) 0.40200(13) 0.0762(18) Uani 1 d G . .
H15 H 0.6848 0.9629 0.4261 0.091 Uiso 1 calc R . .
C16 C 0.6205(3) 0.97317(12) 0.36336(16) 0.088(2) Uani 1 d G . .
H16 H 0.6279 1.0180 0.3616 0.105 Uiso 1 calc R . .
C17 C 0.5752(3) 0.93916(18) 0.32735(12) 0.091(2) Uani 1 d G . .
H17 H 0.5524 0.9612 0.3015 0.109 Uiso 1 calc R . .
C18 C 0.5640(2) 0.87217(17) 0.32996(10) 0.0759(19) Uani 1 d G . .
H18 H 0.5337 0.8494 0.3059 0.091 Uiso 1 calc R . .
C19 C 0.73917(18) 0.55309(18) 0.25603(12) 0.0520(13) Uani 1 d G . .
C20 C 0.7811(2) 0.58653(18) 0.23019(10) 0.0648(16) Uani 1 d G . .
H20 H 0.7525 0.6043 0.2037 0.078 Uiso 1 calc R . .
C21 C 0.8657(2) 0.5933(2) 0.24389(16) 0.086(2) Uani 1 d G . .
H21 H 0.8937 0.6157 0.2266 0.103 Uiso 1 calc R . .
C22 C 0.90833(18) 0.5667(2) 0.28344(17) 0.099(2) Uani 1 d G . .
H22 H 0.9649 0.5713 0.2926 0.119 Uiso 1 calc R . .
C23 C 0.8664(3) 0.5333(2) 0.30928(12) 0.100(2) Uani 1 d G . .
H23 H 0.8950 0.5155 0.3357 0.120 Uiso 1 calc R . .
C24 C 0.7819(3) 0.52647(19) 0.29557(12) 0.0764(18) Uani 1 d G . .
H24 H 0.7538 0.5041 0.3129 0.092 Uiso 1 calc R . .
C25 C 0.8250(2) 0.46627(17) 0.43900(13) 0.0558(14) Uani 1 d G . .
C26 C 0.9023(2) 0.4796(2) 0.43310(16) 0.094(2) Uani 1 d G . .
H26 H 0.9279 0.5190 0.4428 0.112 Uiso 1 calc R . .
C27 C 0.9412(3) 0.4341(3) 0.41276(19) 0.124(4) Uani 1 d G . .
H27 H 0.9929 0.4430 0.4088 0.149 Uiso 1 calc R . .
C28 C 0.9029(4) 0.3752(3) 0.39832(16) 0.144(4) Uani 1 d G . .
H28 H 0.9290 0.3447 0.3847 0.172 Uiso 1 calc R . .
C29 C 0.8257(4) 0.36183(18) 0.40421(18) 0.135(4) Uani 1 d G . .
H29 H 0.8001 0.3224 0.3945 0.162 Uiso 1 calc R . .
C30 C 0.7867(2) 0.4074(2) 0.42455(17) 0.093(2) Uani 1 d G . .
H30 H 0.7350 0.3984 0.4285 0.111 Uiso 1 calc R . .
C31 C 0.3716(2) 0.47821(19) 0.41595(13) 0.0614(15) Uani 1 d G . .
C32 C 0.3934(3) 0.5003(2) 0.45878(15) 0.088(2) Uani 1 d G . .
H32 H 0.3995 0.5448 0.4645 0.106 Uiso 1 calc R . .
C33 C 0.4060(3) 0.4559(4) 0.49300(12) 0.126(4) Uani 1 d G . .
H33 H 0.4206 0.4707 0.5217 0.151 Uiso 1 calc R . .
C34 C 0.3969(3) 0.3894(3) 0.48438(19) 0.156(5) Uani 1 d G . .
H34 H 0.4053 0.3597 0.5073 0.187 Uiso 1 calc R . .
C35 C 0.3751(3) 0.36730(18) 0.4416(2) 0.140(4) Uani 1 d G . .
H35 H 0.3690 0.3228 0.4358 0.168 Uiso 1 calc R . .
C36 C 0.3625(3) 0.4117(2) 0.40734(16) 0.097(2) Uani 1 d G . .
H36 H 0.3479 0.3969 0.3787 0.116 Uiso 1 calc R . .
C37 C 0.8742(2) 0.66623(18) 0.45530(13) 0.0608(15) Uani 1 d G . .
H37 H 0.8257 0.6770 0.4624 0.073 Uiso 1 calc R . .
C38 C 0.8761(2) 0.6609(2) 0.41185(11) 0.0747(18) Uani 1 d G . .
H38 H 0.8287 0.6681 0.3899 0.090 Uiso 1 calc R . .
C39 C 0.9487(3) 0.6448(2) 0.40124(13) 0.091(2) Uani 1 d G . .
H39 H 0.9499 0.6412 0.3722 0.109 Uiso 1 calc R . .
C40 C 1.0195(2) 0.6340(2) 0.4341(2) 0.098(2) Uani 1 d G . .
H40 H 1.0681 0.6232 0.4270 0.118 Uiso 1 calc R . .
C41 C 1.0177(2) 0.6393(2) 0.47753(17) 0.094(2) Uani 1 d G . .
H41 H 1.0650 0.6321 0.4995 0.113 Uiso 1 calc R . .
C42 C 0.9450(3) 0.6555(2) 0.48814(10) 0.0772(18) Uani 1 d G . .
H42 H 0.9438 0.6590 0.5172 0.093 Uiso 1 calc R . .
C43 C 0.3375(2) 0.6865(2) 0.42042(10) 0.0593(15) Uani 1 d G . .
H43 H 0.3409 0.6896 0.3917 0.071 Uiso 1 calc R . .
C44 C 0.4059(2) 0.6996(2) 0.45430(13) 0.0735(17) Uani 1 d G . .
H44 H 0.4551 0.7115 0.4482 0.088 Uiso 1 calc R . .
C45 C 0.4009(3) 0.6949(2) 0.49729(11) 0.094(2) Uani 1 d G . .
H45 H 0.4466 0.7037 0.5200 0.113 Uiso 1 calc R . .
C46 C 0.3274(3) 0.6772(3) 0.50638(11) 0.130(3) Uani 1 d G . .
H46 H 0.3240 0.6741 0.5351 0.155 Uiso 1 calc R . .
C47 C 0.2590(3) 0.6641(3) 0.47250(15) 0.158(4) Uani 1 d G . .
H47 H 0.2099 0.6523 0.4786 0.190 Uiso 1 calc R . .
C48 C 0.2641(2) 0.6688(3) 0.42952(13) 0.113(3) Uani 1 d G . .
H48 H 0.2183 0.6600 0.4068 0.135 Uiso 1 calc R . .
C49 C 0.7115(2) 0.76055(18) 0.26530(13) 0.0581(15) Uani 1 d G . .
H49 H 0.6688 0.7311 0.2559 0.070 Uiso 1 calc R . .
C50 C 0.7006(3) 0.8259(2) 0.25347(16) 0.103(2) Uani 1 d G . .
H50 H 0.6505 0.8402 0.2362 0.124 Uiso 1 calc R . .
C51 C 0.7645(4) 0.87001(16) 0.2675(2) 0.146(4) Uani 1 d G . .
H51 H 0.7572 0.9138 0.2596 0.176 Uiso 1 calc R . .
C52 C 0.8392(3) 0.8487(3) 0.29332(18) 0.118(3) Uani 1 d G . .
H52 H 0.8820 0.8782 0.3027 0.142 Uiso 1 calc R . .
C53 C 0.8502(2) 0.7833(3) 0.30515(15) 0.104(2) Uani 1 d G . .
H53 H 0.9002 0.7691 0.3224 0.125 Uiso 1 calc R . .
C54 C 0.7863(3) 0.73925(18) 0.29114(14) 0.0764(18) Uani 1 d G . .
H54 H 0.7936 0.6955 0.2991 0.092 Uiso 1 calc R . .

loop_
_atom_site_aniso_label
_atom_site_aniso_U_11
_atom_site_aniso_U_22
_atom_site_aniso_U_33
_atom_site_aniso_U_23
_atom_site_aniso_U_13
_atom_site_aniso_U_12
Fe 0.0433(4) 0.0370(4) 0.0383(4) 0.0021(3) 0.0159(3) 0.0088(3)
S1 0.0586(9) 0.0557(8) 0.0468(8) -0.0118(6) 0.0218(7) -0.0035(7)
S2 0.0803(11) 0.0605(9) 0.0520(9) 0.0095(7) 0.0117(8) 0.0350(8)
S3 0.0508(9) 0.0655(9) 0.0614(9) 0.0134(7) 0.0187(7) -0.0003(7)
S4 0.0737(11) 0.0645(9) 0.0634(10) -0.0219(8) -0.0043(8) 0.0242(8)
S5 0.0525(8) 0.0626(9) 0.0531(8) 0.0048(7) 0.0188(7) 0.0199(7)
S6 0.0720(10) 0.0567(8) 0.0402(8) 0.0064(6) 0.0129(7) -0.0083(7)
O1 0.063(2) 0.0354(19) 0.051(2) -0.0021(16) 0.0210(17) -0.0014(16)
O2 0.055(2) 0.0327(19) 0.059(2) -0.0022(16) 0.0157(18) 0.0112(16)
O3 0.058(2) 0.037(2) 0.068(2) 0.0078(16) 0.0321(18) 0.0058(16)
O4 0.065(2) 0.0359(19) 0.046(2) -0.0023(15) 0.0093(17) 0.0194(17)
O5 0.051(2) 0.036(2) 0.054(2) 0.0048(15) 0.0146(17) 0.0125(16)
O6 0.059(2) 0.0323(19) 0.053(2) -0.0024(15) 0.0236(17) 0.0019(15)
N1 0.042(2) 0.036(2) 0.048(3) -0.0008(19) 0.017(2) 0.0020(19)
N2 0.047(3) 0.039(2) 0.043(3) 0.0003(19) 0.018(2) 0.0118(19)
N3 0.055(3) 0.039(2) 0.043(2) 0.0055(18) 0.022(2) 0.011(2)
N4 0.054(3) 0.036(2) 0.040(2) 0.0021(18) 0.016(2) 0.018(2)
N5 0.046(3) 0.038(2) 0.039(2) 0.0060(18) 0.0151(19) 0.009(2)
N6 0.041(2) 0.036(2) 0.046(3) -0.0016(19) 0.0142(19) 0.0059(18)
B1 0.055(4) 0.041(3) 0.056(4) 0.002(3) 0.026(3) 0.005(3)
B2 0.047(4) 0.041(3) 0.048(4) 0.003(3) 0.012(3) 0.009(3)
C1 0.044(3) 0.046(3) 0.037(3) -0.004(2) 0.012(2) 0.001(2)
C2 0.050(3) 0.047(3) 0.042(3) 0.000(2) 0.017(3) 0.017(2)
C3 0.051(3) 0.049(3) 0.035(3) 0.004(2) 0.016(2) 0.010(3)
C4 0.054(3) 0.047(3) 0.042(3) 0.000(2) 0.013(3) 0.018(3)
C5 0.046(3) 0.050(3) 0.035(3) 0.003(2) 0.014(2) 0.012(3)
C6 0.042(3) 0.041(3) 0.041(3) 0.001(2) 0.015(2) 0.004(2)
C7 0.056(3) 0.043(3) 0.063(4) -0.004(3) 0.019(3) 0.001(3)
C8 0.170(8) 0.048(4) 0.115(6) -0.001(4) 0.094(6) 0.012(4)
C9 0.198(9) 0.053(4) 0.125(7) -0.008(4) 0.087(7) 0.015(5)
C10 0.123(6) 0.037(3) 0.094(5) -0.005(3) 0.020(4) 0.009(4)
C11 0.118(6) 0.043(4) 0.078(5) 0.008(3) 0.015(4) -0.008(3)
C12 0.091(5) 0.047(4) 0.059(4) 0.001(3) 0.022(3) -0.007(3)
C13 0.051(3) 0.042(3) 0.053(3) 0.000(3) 0.018(3) 0.014(3)
C14 0.059(4) 0.056(4) 0.072(4) -0.001(3) 0.012(3) 0.004(3)
C15 0.073(4) 0.056(4) 0.098(5) -0.018(4) 0.019(4) -0.003(3)
C16 0.095(5) 0.047(4) 0.132(7) 0.006(4) 0.047(5) -0.002(4)
C17 0.128(6) 0.056(4) 0.089(5) 0.018(4) 0.028(5) 0.022(4)
C18 0.107(5) 0.048(4) 0.067(4) 0.010(3) 0.012(4) 0.017(3)
C19 0.057(3) 0.049(3) 0.051(3) -0.006(3) 0.016(3) 0.011(3)
C20 0.067(4) 0.076(4) 0.058(4) 0.002(3) 0.027(3) 0.003(3)
C21 0.058(5) 0.113(5) 0.093(5) -0.001(4) 0.030(4) 0.004(4)
C22 0.057(4) 0.128(7) 0.111(6) 0.000(5) 0.018(5) 0.020(4)
C23 0.080(5) 0.122(6) 0.085(5) 0.013(5) -0.004(4) 0.024(5)
C24 0.075(5) 0.083(4) 0.072(5) 0.013(4) 0.020(4) 0.014(4)
C25 0.051(3) 0.050(3) 0.067(4) 0.017(3) 0.016(3) 0.014(3)
C26 0.075(5) 0.065(4) 0.148(7) 0.045(4) 0.040(5) 0.019(4)
C27 0.119(7) 0.110(6) 0.179(9) 0.076(6) 0.105(7) 0.070(6)
C28 0.174(11) 0.144(9) 0.125(8) 0.027(7) 0.060(7) 0.105(8)
C29 0.139(8) 0.079(5) 0.167(9) -0.040(5) 0.003(7) 0.061(6)
C30 0.064(4) 0.059(4) 0.143(7) 0.000(4) 0.005(4) 0.020(4)
C31 0.045(3) 0.073(4) 0.075(4) 0.017(3) 0.032(3) 0.002(3)
C32 0.079(5) 0.121(6) 0.064(4) 0.016(4) 0.018(4) -0.006(4)
C33 0.077(5) 0.219(11) 0.086(6) 0.062(7) 0.030(4) 0.007(6)
C34 0.101(7) 0.208(12) 0.187(11) 0.131(10) 0.092(8) 0.057(8)
C35 0.142(8) 0.089(6) 0.224(12) 0.081(7) 0.112(9) 0.030(5)
C36 0.113(6) 0.070(5) 0.125(6) 0.017(4) 0.064(5) 0.004(4)
C37 0.054(4) 0.051(3) 0.071(4) -0.002(3) 0.003(3) 0.003(3)
C38 0.082(5) 0.075(4) 0.061(4) 0.007(3) 0.008(3) -0.011(4)
C39 0.096(6) 0.097(5) 0.089(5) -0.001(4) 0.042(5) -0.024(5)
C40 0.067(5) 0.088(5) 0.146(8) 0.020(5) 0.036(5) -0.017(4)
C41 0.067(5) 0.105(6) 0.103(6) 0.025(5) 0.009(4) -0.004(4)
C42 0.068(4) 0.083(4) 0.072(4) 0.010(3) 0.000(4) 0.000(4)
C43 0.057(4) 0.078(4) 0.048(3) -0.005(3) 0.024(3) 0.014(3)
C44 0.062(4) 0.093(5) 0.065(4) -0.014(3) 0.014(3) -0.006(3)
C45 0.091(5) 0.135(6) 0.055(4) -0.021(4) 0.016(4) -0.002(5)
C46 0.094(6) 0.242(11) 0.060(5) -0.010(6) 0.033(5) -0.005(7)
C47 0.077(6) 0.329(15) 0.083(6) -0.014(8) 0.047(5) -0.020(8)
C48 0.056(4) 0.217(9) 0.070(5) -0.013(5) 0.025(4) 0.002(5)
C49 0.074(4) 0.054(4) 0.052(3) -0.006(3) 0.028(3) -0.018(3)
C50 0.115(6) 0.058(4) 0.135(7) 0.033(4) 0.029(5) -0.001(4)
C51 0.184(11) 0.075(6) 0.175(10) 0.023(6) 0.037(8) -0.055(7)
C52 0.144(9) 0.117(7) 0.101(6) -0.003(5) 0.044(6) -0.066(6)
C53 0.083(5) 0.140(7) 0.088(6) -0.009(5) 0.017(4) -0.029(5)
C54 0.079(5) 0.076(4) 0.070(4) -0.003(3) 0.012(4) -0.011(4)

loop_
_geom_bond_atom_site_label_1
_geom_bond_atom_site_label_2
_geom_bond_distance
_geom_bond_site_symmetry_2
_geom_bond_publ_flag
Fe N2 1.901(4) . ?
Fe N5 1.906(4) . ?
Fe N4 1.909(4) . ?
Fe N6 1.913(4) . ?
Fe N1 1.920(4) . ?
Fe N3 1.922(4) . ?
S1 C1 1.758(5) . ?
S1 C19 1.784(3) . ?
S2 C25 1.748(3) . ?
S2 C2 1.756(5) . ?
S3 C3 1.747(5) . ?
S3 C31 1.771(3) . ?
S4 C4 1.743(5) . ?
S4 C37 1.786(4) . ?
S5 C5 1.750(5) . ?
S5 C43 1.773(3) . ?
S6 C6 1.736(5) . ?
S6 C49 1.769(3) . ?
O1 N1 1.361(4) . ?
O1 B1 1.495(7) . ?
O2 N2 1.363(5) . ?
O2 B1 1.495(7) . ?
O3 N3 1.365(5) . ?
O3 B1 1.494(6) . ?
O4 N4 1.372(5) . ?
O4 B2 1.498(6) . ?
O5 N5 1.365(5) . ?
O5 B2 1.509(7) . ?
O6 N6 1.357(5) . ?
O6 B2 1.484(6) . ?
N1 C1 1.297(6) . ?
N2 C2 1.299(6) . ?
N3 C3 1.309(6) . ?
N4 C4 1.303(6) . ?
N5 C5 1.301(6) . ?
N6 C6 1.303(5) . ?
B1 C7 1.592(6) . ?
B2 C13 1.603(6) . ?
C1 C6 1.447(6) . ?
C2 C4 1.457(7) . ?
C3 C5 1.451(7) . ?
C7 C8 1.3900 . ?
C7 C12 1.3900 . ?
C8 C9 1.3900 . ?
C9 C10 1.3900 . ?
C10 C11 1.3900 . ?
C11 C12 1.3900 . ?
C13 C14 1.3900 . ?
C13 C18 1.3900 . ?
C14 C15 1.3900 . ?
C15 C16 1.3900 . ?
C16 C17 1.3900 . ?
C17 C18 1.3900 . ?
C19 C20 1.3900 . ?
C19 C24 1.3900 . ?
C20 C21 1.3900 . ?
C21 C22 1.3900 . ?
C22 C23 1.3900 . ?
C23 C24 1.3900 . ?
C25 C26 1.3900 . ?
C25 C30 1.3900 . ?
C26 C27 1.3900 . ?
C27 C28 1.3900 . ?
C28 C29 1.3900 . ?
C29 C30 1.3900 . ?
C31 C32 1.3900 . ?
C31 C36 1.3900 . ?
C32 C33 1.3900 . ?
C33 C34 1.3900 . ?
C34 C35 1.3900 . ?
C35 C36 1.3900 . ?
C37 C38 1.3900 . ?
C37 C42 1.3900 . ?
C38 C39 1.3900 . ?
C39 C40 1.3900 . ?
C40 C41 1.3900 . ?
C41 C42 1.3900 . ?
C43 C44 1.3900 . ?
C43 C48 1.3900 . ?
C44 C45 1.3900 . ?
C45 C46 1.3900 . ?
C46 C47 1.3900 . ?
C47 C48 1.3900 . ?
C49 C50 1.3900 . ?
C49 C54 1.3900 . ?
C50 C51 1.3900 . ?
C51 C52 1.3900 . ?
C52 C53 1.3900 . ?
C53 C54 1.3900 . ?
